data_7107167
loop_
_publ_author_name
'Amol M. Vibhute'
'Rajesh G. Gonnade'
'R. S. Swathi'
'Kana M. Sureshan'

_publ_section_title
;
 Strength from weakness: opportunistic CH - O hydrogen bonds
 differentially dictate the conformational fate in solid and solution
 states
;
_journal_name_full Chem.Commun.
_journal_page_first 717
_journal_paper_doi 10.1039/c1cc15051k
_journal_volume 48
_journal_year 2012
_chemical_formula_sum 'C26 H28 O8'
_chemical_formula_weight 468.48
_chemical_name_systematic
;
?
;
_space_group_IT_number 2
_symmetry_space_group_name_Hall '-P 1'
_symmetry_space_group_name_H-M 'P -1'
_atom_sites_solution_hydrogens geom
_atom_sites_solution_primary direct
_atom_sites_solution_secondary difmap
_audit_creation_method SHELXL-97
_cell_angle_alpha 88.4850(10)
_cell_angle_beta 75.2590(10)
_cell_angle_gamma 68.6780(10)
_cell_formula_units_Z 4
_cell_length_a 11.5979(10)
_cell_length_b 12.7445(11)
_cell_length_c 18.9854(16)
_cell_measurement_temperature 297(2)
_cell_volume 2521.3(4)
_computing_structure_refinement 'SHELXL-97 (Sheldrick, 1997)'
_computing_structure_solution 'SHELXS-97 (Sheldrick, 1990)'
_diffrn_ambient_temperature 297(2)
_diffrn_measured_fraction_theta_full 0.997
_diffrn_measured_fraction_theta_max 0.997
_diffrn_radiation_monochromator graphite
_diffrn_radiation_source 'fine-focus sealed tube'
_diffrn_radiation_type MoK\a
_diffrn_radiation_wavelength 0.71073
_diffrn_reflns_av_R_equivalents 0.0200
_diffrn_reflns_av_sigmaI/netI 0.0217
_diffrn_reflns_limit_h_max 13
_diffrn_reflns_limit_h_min -13
_diffrn_reflns_limit_k_max 15
_diffrn_reflns_limit_k_min -15
_diffrn_reflns_limit_l_max 22
_diffrn_reflns_limit_l_min -22
_diffrn_reflns_number 24553
_diffrn_reflns_theta_full 25.00
_diffrn_reflns_theta_max 25.00
_diffrn_reflns_theta_min 1.72
_exptl_absorpt_coefficient_mu 0.091
_exptl_absorpt_correction_T_max 0.9909
_exptl_absorpt_correction_T_min 0.9652
_exptl_crystal_density_diffrn 1.234
_exptl_crystal_density_method 'not measured'
_exptl_crystal_F_000 992
_exptl_crystal_size_max 0.39
_exptl_crystal_size_mid 0.34
_exptl_crystal_size_min 0.10
_refine_diff_density_max 0.196
_refine_diff_density_min -0.163
_refine_diff_density_rms 0.031
_refine_ls_extinction_method none
_refine_ls_goodness_of_fit_ref 1.080
_refine_ls_hydrogen_treatment mixed
_refine_ls_matrix_type full
_refine_ls_number_parameters 621
_refine_ls_number_reflns 8860
_refine_ls_number_restraints 0
_refine_ls_restrained_S_all 1.080
_refine_ls_R_factor_all 0.0621
_refine_ls_R_factor_gt 0.0500
_refine_ls_shift/su_max 0.000
_refine_ls_shift/su_mean 0.000
_refine_ls_structure_factor_coef Fsqd
_refine_ls_weighting_details 'calc w=1/[\s^2^(Fo^2^)+(0.0515P)^2^+0.5771P] where P=(Fo^2^+2Fc^2^)/3'
_refine_ls_weighting_scheme calc
_refine_ls_wR_factor_gt 0.1158
_refine_ls_wR_factor_ref 0.1222
_reflns_number_gt 7236
_reflns_number_total 8860
_reflns_threshold_expression >2sigma(I)
_cod_data_source_file c1cc15051k.txt
_cod_data_source_block kms8i1
_cod_database_code 7107167

loop_
_symmetry_equiv_pos_as_xyz
'x, y, z'
'-x, -y, -z'

loop_
_atom_site_label
_atom_site_type_symbol
_atom_site_fract_x
_atom_site_fract_y
_atom_site_fract_z
_atom_site_U_iso_or_equiv
_atom_site_adp_type
_atom_site_occupancy
_atom_site_symmetry_multiplicity
_atom_site_calc_flag
_atom_site_refinement_flags
O1 O 0.50779(14) 0.72067(11) 0.08286(7) 0.0604(4) Uani 1 1 d .
O2 O 0.50302(13) 0.89810(10) 0.10282(7) 0.0560(3) Uani 1 1 d .
O3 O 0.42468(11) 1.04391(9) 0.22059(7) 0.0517(3) Uani 1 1 d .
O4 O 0.48223(11) 0.93005(10) 0.34268(6) 0.0478(3) Uani 1 1 d .
O5 O 0.64329(13) 0.68123(11) 0.29930(7) 0.0647(4) Uani 1 1 d .
O6 O 0.62256(14) 0.58630(10) 0.20414(8) 0.0676(4) Uani 1 1 d .
O7 O 0.21337(15) 1.12478(14) 0.24044(12) 0.0995(6) Uani 1 1 d .
O8 O 0.62915(12) 1.01069(12) 0.31640(7) 0.0637(4) Uani 1 1 d .
C1 C 0.46896(18) 0.74730(15) 0.15943(10) 0.0493(4) Uani 1 1 d .
H1 H 0.4007 0.7199 0.1828 0.059 Uiso 1 1 calc R
C2 C 0.41783(17) 0.87668(15) 0.16479(9) 0.0469(4) Uani 1 1 d .
H2 H 0.3309 0.9054 0.1581 0.056 Uiso 1 1 calc R
C3 C 0.41756(16) 0.93473(14) 0.23434(10) 0.0455(4) Uani 1 1 d .
H3 H 0.3361 0.9458 0.2705 0.055 Uiso 1 1 calc R
C4 C 0.52602(16) 0.87465(14) 0.26995(9) 0.0448(4) Uani 1 1 d .
H4 H 0.6062 0.8823 0.2427 0.054 Uiso 1 1 calc R
C5 C 0.54041(18) 0.75292(14) 0.27227(10) 0.0482(4) Uani 1 1 d .
H5 H 0.4595 0.7463 0.2993 0.058 Uiso 1 1 calc R
C6 C 0.57824(18) 0.70414(14) 0.19475(10) 0.0508(4) Uani 1 1 d .
H6 H 0.6501 0.7235 0.1663 0.061 Uiso 1 1 calc R
C7 C 0.5254(2) 0.81646(17) 0.04582(11) 0.0627(5) Uani 1 1 d .
C8 C 0.4283(3) 0.8595(2) 0.00137(13) 0.0882(8) Uani 1 1 d .
H8A H 0.3432 0.8846 0.0334 0.132 Uiso 1 1 calc R
H8B H 0.4391 0.7998 -0.0324 0.132 Uiso 1 1 calc R
H8C H 0.4410 0.9214 -0.0251 0.132 Uiso 1 1 calc R
C9 C 0.6619(3) 0.7848(2) 0.00084(14) 0.0973(9) Uani 1 1 d .
H9A H 0.6717 0.8484 -0.0245 0.146 Uiso 1 1 calc R
H9B H 0.6828 0.7230 -0.0339 0.146 Uiso 1 1 calc R
H9C H 0.7184 0.7627 0.0323 0.146 Uiso 1 1 calc R
C10 C 0.31585(19) 1.13313(16) 0.22642(11) 0.0554(5) Uani 1 1 d .
C11 C 0.3414(2) 1.23884(15) 0.21244(10) 0.0573(5) Uani 1 1 d .
C12 C 0.2413(3) 1.33581(19) 0.20620(14) 0.0826(7) Uani 1 1 d .
H12 H 0.1597 1.3347 0.2119 0.099 Uiso 1 1 calc R
C13 C 0.2639(4) 1.4350(2) 0.19135(16) 0.1035(10) Uani 1 1 d .
H13 H 0.1973 1.5003 0.1863 0.124 Uiso 1 1 calc R
C14 C 0.3832(4) 1.4372(2) 0.18405(17) 0.1054(10) Uani 1 1 d .
H14 H 0.3969 1.5043 0.1746 0.126 Uiso 1 1 calc R
C15 C 0.4828(3) 1.3418(2) 0.19055(15) 0.0911(8) Uani 1 1 d .
H15 H 0.5638 1.3439 0.1856 0.109 Uiso 1 1 calc R
C16 C 0.4620(2) 1.24250(18) 0.20451(12) 0.0698(6) Uani 1 1 d .
H16 H 0.5296 1.1773 0.2086 0.084 Uiso 1 1 calc R
C17 C 0.53250(16) 1.00522(14) 0.35541(9) 0.0439(4) Uani 1 1 d .
C18 C 0.45533(16) 1.07962(14) 0.42277(9) 0.0436(4) Uani 1 1 d .
C19 C 0.50351(19) 1.15330(16) 0.44631(11) 0.0578(5) Uani 1 1 d .
H19 H 0.5811 1.1563 0.4193 0.069 Uiso 1 1 calc R
C20 C 0.4368(2) 1.22201(18) 0.50961(12) 0.0695(6) Uani 1 1 d .
H20 H 0.4702 1.2702 0.5258 0.083 Uiso 1 1 calc R
C21 C 0.3213(2) 1.21931(18) 0.54866(11) 0.0700(6) Uani 1 1 d .
H21 H 0.2769 1.2651 0.5917 0.084 Uiso 1 1 calc R
C22 C 0.2704(2) 1.14959(18) 0.52479(11) 0.0648(6) Uani 1 1 d .
H22 H 0.1908 1.1497 0.5508 0.078 Uiso 1 1 calc R
C23 C 0.33787(18) 1.07898(16) 0.46181(10) 0.0536(5) Uani 1 1 d .
H23 H 0.3038 1.0311 0.4459 0.064 Uiso 1 1 calc R
C24 C 0.6878(2) 0.57091(16) 0.26104(12) 0.0658(6) Uani 1 1 d .
C25 C 0.8307(2) 0.5338(2) 0.22953(16) 0.0967(8) Uani 1 1 d .
H25A H 0.8626 0.4612 0.2033 0.145 Uiso 1 1 calc R
H25B H 0.8714 0.5287 0.2683 0.145 Uiso 1 1 calc R
H25C H 0.8493 0.5878 0.1968 0.145 Uiso 1 1 calc R
C26 C 0.6494(3) 0.4893(2) 0.31168(16) 0.0952(8) Uani 1 1 d .
H26A H 0.5582 0.5192 0.3321 0.143 Uiso 1 1 calc R
H26B H 0.6915 0.4784 0.3503 0.143 Uiso 1 1 calc R
H26C H 0.6741 0.4182 0.2849 0.143 Uiso 1 1 calc R
O1' O -0.16204(14) 1.20850(11) 0.20115(8) 0.0705(4) Uani 1 1 d .
O2' O -0.02383(12) 1.03401(12) 0.15040(7) 0.0630(4) Uani 1 1 d .
O3' O 0.02482(11) 0.82148(10) 0.18527(7) 0.0533(3) Uani 1 1 d .
O4' O 0.01954(11) 0.80996(10) 0.33348(7) 0.0529(3) Uani 1 1 d .
O5' O -0.04488(14) 1.03369(12) 0.40752(8) 0.0686(4) Uani 1 1 d .
O6' O -0.16162(14) 1.20284(11) 0.36868(8) 0.0680(4) Uani 1 1 d .
O7' O -0.12947(14) 0.78835(14) 0.14967(9) 0.0830(5) Uani 1 1 d .
O8' O 0.23174(14) 0.76711(14) 0.30376(10) 0.0845(5) Uani 1 1 d .
C1' C -0.17844(18) 1.12925(15) 0.25308(10) 0.0520(4) Uani 1 1 d .
H1' H -0.2695 1.1481 0.2774 0.062 Uiso 1 1 calc R
C2' C -0.12367(17) 1.01748(15) 0.20515(10) 0.0493(4) Uani 1 1 d .
H2' H -0.1891 1.0129 0.1826 0.059 Uiso 1 1 calc R
C3' C -0.06912(16) 0.90727(14) 0.24001(9) 0.0467(4) Uani 1 1 d .
H3' H -0.1393 0.8817 0.2626 0.056 Uiso 1 1 calc R
C4' C -0.00040(17) 0.91374(14) 0.29708(9) 0.0469(4) Uani 1 1 d .
H4' H 0.0814 0.9222 0.2744 0.056 Uiso 1 1 calc R
C5' C -0.08962(17) 1.01379(15) 0.34851(10) 0.0484(4) Uani 1 1 d .
H5' H -0.1738 1.0077 0.3668 0.058 Uiso 1 1 calc R
C6' C -0.10266(18) 1.11918(15) 0.30852(10) 0.0517(4) Uani 1 1 d .
H6' H -0.0173 1.1190 0.2840 0.062 Uiso 1 1 calc R
C7' C -0.0751(2) 1.14850(19) 0.13361(12) 0.0699(6) Uani 1 1 d .
C8' C -0.1492(3) 1.1598(2) 0.07678(14) 0.0931(8) Uani 1 1 d .
H8'1 H -0.0917 1.1199 0.0317 0.140 Uiso 1 1 calc R
H8'2 H -0.1886 1.2382 0.0691 0.140 Uiso 1 1 calc R
H8'3 H -0.2144 1.1285 0.0935 0.140 Uiso 1 1 calc R
C9' C 0.0337(3) 1.1906(3) 0.11040(17) 0.1040(9) Uani 1 1 d .
H9'1 H 0.0766 1.1818 0.1485 0.156 Uiso 1 1 calc R
H9'2 H 0.0004 1.2690 0.1013 0.156 Uiso 1 1 calc R
H9'3 H 0.0933 1.1479 0.0667 0.156 Uiso 1 1 calc R
C10' C -0.01765(19) 0.76948(16) 0.14293(10) 0.0528(5) Uani 1 1 d .
C11' C 0.09083(18) 0.68732(15) 0.08791(10) 0.0507(4) Uani 1 1 d .
C12' C 0.0647(2) 0.61926(19) 0.04316(13) 0.0736(6) Uani 1 1 d .
H12' H -0.0193 0.6245 0.0486 0.088 Uiso 1 1 calc R
C13' C 0.1632(3) 0.5441(2) -0.00923(15) 0.0905(8) Uani 1 1 d .
H13' H 0.1456 0.4979 -0.0387 0.109 Uiso 1 1 calc R
C14' C 0.2872(3) 0.53668(18) -0.01842(14) 0.0826(7) Uani 1 1 d .
H14' H 0.3531 0.4856 -0.0541 0.099 Uiso 1 1 calc R
C15' C 0.3144(2) 0.60417(16) 0.02473(12) 0.0661(6) Uani 1 1 d .
H15' H 0.3984 0.5994 0.0183 0.079 Uiso 1 1 calc R
C16' C 0.21639(18) 0.67913(15) 0.07776(10) 0.0547(5) Uani 1 1 d .
H16' H 0.2348 0.7249 0.1071 0.066 Uiso 1 1 calc R
C17' C 0.14061(18) 0.74150(16) 0.32925(10) 0.0529(5) Uani 1 1 d .
C18' C 0.1480(2) 0.63132(16) 0.35903(11) 0.0604(5) Uani 1 1 d .
C19' C 0.2641(3) 0.5591(2) 0.36779(16) 0.0961(8) Uani 1 1 d .
H19' H 0.3344 0.5812 0.3569 0.115 Uiso 1 1 calc R
C20' C 0.2761(4) 0.4539(3) 0.3928(2) 0.1282(12) Uani 1 1 d .
H20' H 0.3543 0.4058 0.3995 0.154 Uiso 1 1 calc R
C21' C 0.1754(5) 0.4206(3) 0.4077(2) 0.1289(13) Uani 1 1 d .
H21' H 0.1849 0.3491 0.4236 0.155 Uiso 1 1 calc R
C22' C 0.0594(4) 0.4914(3) 0.3995(2) 0.1232(12) Uani 1 1 d .
H22' H -0.0101 0.4683 0.4104 0.148 Uiso 1 1 calc R
C23' C 0.0453(3) 0.5970(2) 0.37508(15) 0.0880(8) Uani 1 1 d .
H23' H -0.0337 0.6451 0.3695 0.106 Uiso 1 1 calc R
C24' C -0.1029(2) 1.15450(19) 0.42631(12) 0.0687(6) Uani 1 1 d .
C25' C 0.0028(3) 1.1951(3) 0.42906(18) 0.1075(10) Uani 1 1 d .
H25D H 0.0603 1.1848 0.3812 0.161 Uiso 1 1 calc R
H25E H 0.0490 1.1527 0.4623 0.161 Uiso 1 1 calc R
H25F H -0.0336 1.2738 0.4454 0.161 Uiso 1 1 calc R
C26' C -0.2061(2) 1.1790(2) 0.49711(13) 0.0883(7) Uani 1 1 d .
H26D H -0.2476 1.2593 0.5079 0.132 Uiso 1 1 calc R
H26E H -0.1684 1.1457 0.5358 0.132 Uiso 1 1 calc R
H26F H -0.2680 1.1478 0.4928 0.132 Uiso 1 1 calc R

loop_
_atom_site_aniso_label
_atom_site_aniso_U_11
_atom_site_aniso_U_22
_atom_site_aniso_U_33
_atom_site_aniso_U_23
_atom_site_aniso_U_13
_atom_site_aniso_U_12
O1 0.0879(10) 0.0507(8) 0.0480(7) -0.0022(6) -0.0230(7) -0.0280(7)
O2 0.0710(9) 0.0514(7) 0.0499(7) -0.0002(6) -0.0119(6) -0.0301(7)
O3 0.0482(7) 0.0375(7) 0.0658(8) -0.0033(6) -0.0126(6) -0.0126(6)
O4 0.0530(7) 0.0494(7) 0.0427(6) -0.0069(5) -0.0073(5) -0.0235(6)
O5 0.0768(9) 0.0478(8) 0.0684(9) -0.0033(6) -0.0383(8) -0.0084(7)
O6 0.0896(10) 0.0381(7) 0.0756(9) -0.0040(6) -0.0400(8) -0.0111(7)
O7 0.0508(9) 0.0743(11) 0.1670(19) 0.0324(11) -0.0305(10) -0.0159(8)
O8 0.0510(8) 0.0782(10) 0.0628(8) -0.0204(7) 0.0006(7) -0.0336(7)
C1 0.0599(11) 0.0467(10) 0.0477(10) -0.0010(8) -0.0170(9) -0.0249(9)
C2 0.0476(10) 0.0480(10) 0.0495(10) 0.0032(8) -0.0160(8) -0.0202(8)
C3 0.0441(9) 0.0393(9) 0.0515(10) -0.0037(8) -0.0083(8) -0.0159(8)
C4 0.0444(9) 0.0459(10) 0.0429(9) -0.0067(8) -0.0087(8) -0.0165(8)
C5 0.0534(11) 0.0440(10) 0.0491(10) -0.0005(8) -0.0178(8) -0.0171(8)
C6 0.0570(11) 0.0416(10) 0.0540(11) -0.0043(8) -0.0164(9) -0.0168(8)
C7 0.0859(15) 0.0553(12) 0.0495(11) -0.0005(9) -0.0151(11) -0.0307(11)
C8 0.140(2) 0.0798(16) 0.0671(15) 0.0168(12) -0.0516(16) -0.0502(16)
C9 0.108(2) 0.0963(19) 0.0718(16) -0.0149(14) 0.0143(15) -0.0435(16)
C10 0.0530(12) 0.0498(11) 0.0564(11) 0.0039(9) -0.0182(9) -0.0086(9)
C11 0.0745(14) 0.0434(11) 0.0477(11) 0.0010(8) -0.0201(10) -0.0117(10)
C12 0.0973(18) 0.0560(14) 0.0868(17) 0.0115(12) -0.0386(14) -0.0103(12)
C13 0.143(3) 0.0473(15) 0.105(2) 0.0179(13) -0.047(2) -0.0088(16)
C14 0.166(3) 0.0605(17) 0.099(2) 0.0157(14) -0.041(2) -0.051(2)
C15 0.121(2) 0.0667(16) 0.0972(19) 0.0075(14) -0.0275(17) -0.0485(16)
C16 0.0852(16) 0.0505(12) 0.0746(14) 0.0027(10) -0.0218(12) -0.0254(11)
C17 0.0427(10) 0.0452(10) 0.0444(10) -0.0014(8) -0.0129(8) -0.0154(8)
C18 0.0460(10) 0.0398(9) 0.0422(9) 0.0021(7) -0.0167(8) -0.0091(7)
C19 0.0552(11) 0.0569(12) 0.0603(12) -0.0093(9) -0.0192(9) -0.0159(9)
C20 0.0692(14) 0.0608(13) 0.0730(14) -0.0217(11) -0.0286(12) -0.0095(11)
C21 0.0699(14) 0.0685(14) 0.0502(12) -0.0161(10) -0.0211(11) 0.0039(11)
C22 0.0584(12) 0.0712(14) 0.0478(11) 0.0020(10) -0.0054(9) -0.0101(11)
C23 0.0558(11) 0.0526(11) 0.0479(10) 0.0012(8) -0.0115(9) -0.0162(9)
C24 0.0785(15) 0.0435(11) 0.0726(14) -0.0022(10) -0.0346(12) -0.0088(10)
C25 0.0782(17) 0.0822(18) 0.112(2) -0.0159(15) -0.0330(16) -0.0026(14)
C26 0.125(2) 0.0671(16) 0.103(2) 0.0199(14) -0.0518(18) -0.0335(15)
O1' 0.0808(10) 0.0537(8) 0.0688(9) 0.0197(7) -0.0178(8) -0.0175(7)
O2' 0.0558(8) 0.0680(9) 0.0541(8) 0.0152(7) -0.0064(6) -0.0162(7)
O3' 0.0481(7) 0.0531(7) 0.0545(7) -0.0070(6) -0.0116(6) -0.0146(6)
O4' 0.0445(7) 0.0480(7) 0.0574(8) 0.0104(6) -0.0105(6) -0.0094(6)
O5' 0.0784(10) 0.0649(9) 0.0630(9) -0.0049(7) -0.0356(8) -0.0149(7)
O6' 0.0783(10) 0.0490(8) 0.0747(10) -0.0069(7) -0.0271(8) -0.0156(7)
O7' 0.0569(9) 0.0936(12) 0.1002(12) -0.0244(9) -0.0139(8) -0.0321(8)
O8' 0.0476(9) 0.0815(11) 0.1176(14) 0.0290(10) -0.0207(9) -0.0180(8)
C1' 0.0489(10) 0.0461(10) 0.0584(11) 0.0103(9) -0.0146(9) -0.0146(8)
C2' 0.0439(10) 0.0554(11) 0.0465(10) 0.0059(8) -0.0128(8) -0.0154(8)
C3' 0.0416(9) 0.0463(10) 0.0476(10) -0.0003(8) -0.0078(8) -0.0136(8)
C4' 0.0429(9) 0.0449(10) 0.0494(10) 0.0086(8) -0.0107(8) -0.0136(8)
C5' 0.0471(10) 0.0489(10) 0.0485(10) 0.0030(8) -0.0159(8) -0.0147(8)
C6' 0.0498(10) 0.0450(10) 0.0593(11) -0.0004(9) -0.0134(9) -0.0169(8)
C7' 0.0688(14) 0.0718(14) 0.0669(14) 0.0265(11) -0.0180(11) -0.0246(11)
C8' 0.105(2) 0.1006(19) 0.0734(16) 0.0341(14) -0.0385(15) -0.0288(16)
C9' 0.0938(19) 0.110(2) 0.118(2) 0.0494(18) -0.0242(17) -0.0536(17)
C10' 0.0565(12) 0.0484(11) 0.0579(11) 0.0040(9) -0.0168(9) -0.0231(9)
C11' 0.0617(12) 0.0402(10) 0.0525(11) 0.0052(8) -0.0179(9) -0.0195(9)
C12' 0.0832(16) 0.0650(14) 0.0810(15) -0.0087(12) -0.0199(13) -0.0372(12)
C13' 0.117(2) 0.0636(15) 0.0951(19) -0.0250(13) -0.0253(17) -0.0381(15)
C14' 0.0923(19) 0.0515(13) 0.0830(17) -0.0170(12) -0.0105(14) -0.0095(12)
C15' 0.0622(13) 0.0492(11) 0.0717(14) -0.0045(10) -0.0156(11) -0.0036(10)
C16' 0.0620(12) 0.0429(10) 0.0565(11) 0.0004(8) -0.0219(10) -0.0120(9)
C17' 0.0472(11) 0.0545(11) 0.0470(10) -0.0003(8) -0.0103(9) -0.0083(9)
C18' 0.0652(13) 0.0504(11) 0.0517(11) 0.0017(9) -0.0148(10) -0.0056(10)
C19' 0.0880(18) 0.0730(17) 0.118(2) 0.0242(15) -0.0458(17) -0.0071(14)
C20' 0.136(3) 0.077(2) 0.157(3) 0.041(2) -0.071(3) -0.003(2)
C21' 0.176(4) 0.067(2) 0.127(3) 0.0385(18) -0.045(3) -0.025(2)
C22' 0.132(3) 0.0746(19) 0.155(3) 0.043(2) -0.026(2) -0.0393(19)
C23' 0.0816(17) 0.0620(15) 0.107(2) 0.0221(14) -0.0146(15) -0.0188(13)
C24' 0.0712(14) 0.0664(14) 0.0737(14) -0.0094(11) -0.0301(12) -0.0229(11)
C25' 0.097(2) 0.112(2) 0.136(3) -0.0134(19) -0.0444(19) -0.0539(18)
C26' 0.0897(18) 0.0954(19) 0.0731(16) -0.0175(14) -0.0207(14) -0.0253(15)

loop_
_atom_type_symbol
_atom_type_description
_atom_type_scat_dispersion_real
_atom_type_scat_dispersion_imag
_atom_type_scat_source
C C 0.0033 0.0016 'International Tables Vol C Tables 4.2.6.8 and 6.1.1.4'
H H 0.0000 0.0000 'International Tables Vol C Tables 4.2.6.8 and 6.1.1.4'
O O 0.0106 0.0060 'International Tables Vol C Tables 4.2.6.8 and 6.1.1.4'

loop_
_geom_angle_atom_site_label_1
_geom_angle_atom_site_label_2
_geom_angle_atom_site_label_3
_geom_angle
C1 O1 C7 109.30(13)
C2 O2 C7 106.35(13)
C10 O3 C3 118.83(14)
C17 O4 C4 117.55(13)
C5 O5 C24 106.69(13)
C6 O6 C24 105.81(13)
O1 C1 C6 113.19(15)
O1 C1 C2 102.35(14)
C6 C1 C2 109.05(14)
O1 C1 H1 110.7
C6 C1 H1 110.7
C2 C1 H1 110.7
O2 C2 C3 110.73(13)
O2 C2 C1 101.39(14)
C3 C2 C1 116.76(14)
O2 C2 H2 109.2
C3 C2 H2 109.2
C1 C2 H2 109.2
O3 C3 C4 104.90(13)
O3 C3 C2 110.70(14)
C4 C3 C2 117.28(14)
O3 C3 H3 107.9
C4 C3 H3 107.9
C2 C3 H3 107.9
O4 C4 C5 111.42(14)
O4 C4 C3 104.61(13)
C5 C4 C3 107.43(13)
O4 C4 H4 111.0
C5 C4 H4 111.0
C3 C4 H4 111.0
O5 C5 C4 115.72(14)
O5 C5 C6 101.92(14)
C4 C5 C6 107.80(14)
O5 C5 H5 110.3
C4 C5 H5 110.3
C6 C5 H5 110.3
O6 C6 C5 101.42(14)
O6 C6 C1 115.41(14)
C5 C6 C1 112.11(15)
O6 C6 H6 109.2
C5 C6 H6 109.2
C1 C6 H6 109.2
O2 C7 O1 105.05(14)
O2 C7 C9 107.88(18)
O1 C7 C9 110.33(18)
O2 C7 C8 111.43(18)
O1 C7 C8 108.51(17)
C9 C7 C8 113.3(2)
C7 C8 H8A 109.5
C7 C8 H8B 109.5
H8A C8 H8B 109.5
C7 C8 H8C 109.5
H8A C8 H8C 109.5
H8B C8 H8C 109.5
C7 C9 H9A 109.5
C7 C9 H9B 109.5
H9A C9 H9B 109.5
C7 C9 H9C 109.5
H9A C9 H9C 109.5
H9B C9 H9C 109.5
O7 C10 O3 122.36(19)
O7 C10 C11 126.31(18)
O3 C10 C11 111.33(17)
C12 C11 C16 119.4(2)
C12 C11 C10 118.4(2)
C16 C11 C10 122.17(18)
C11 C12 C13 119.3(3)
C11 C12 H12 120.3
C13 C12 H12 120.3
C14 C13 C12 120.5(3)
C14 C13 H13 119.8
C12 C13 H13 119.8
C13 C14 C15 120.7(3)
C13 C14 H14 119.6
C15 C14 H14 119.6
C14 C15 C16 119.4(3)
C14 C15 H15 120.3
C16 C15 H15 120.3
C15 C16 C11 120.7(2)
C15 C16 H16 119.7
C11 C16 H16 119.7
O8 C17 O4 123.35(15)
O8 C17 C18 124.30(16)
O4 C17 C18 112.35(14)
C23 C18 C19 119.30(17)
C23 C18 C17 122.51(16)
C19 C18 C17 118.18(16)
C20 C19 C18 120.3(2)
C20 C19 H19 119.9
C18 C19 H19 119.9
C21 C20 C19 119.9(2)
C21 C20 H20 120.0
C19 C20 H20 120.0
C20 C21 C22 120.45(19)
C20 C21 H21 119.8
C22 C21 H21 119.8
C21 C22 C23 119.9(2)
C21 C22 H22 120.0
C23 C22 H22 120.0
C18 C23 C22 120.06(19)
C18 C23 H23 120.0
C22 C23 H23 120.0
O6 C24 O5 106.00(14)
O6 C24 C25 111.14(19)
O5 C24 C25 107.72(18)
O6 C24 C26 108.24(19)
O5 C24 C26 110.32(19)
C25 C24 C26 113.2(2)
C24 C25 H25A 109.5
C24 C25 H25B 109.5
H25A C25 H25B 109.5
C24 C25 H25C 109.5
H25A C25 H25C 109.5
H25B C25 H25C 109.5
C24 C26 H26A 109.5
C24 C26 H26B 109.5
H26A C26 H26B 109.5
C24 C26 H26C 109.5
H26A C26 H26C 109.5
H26B C26 H26C 109.5
C1' O1' C7' 109.14(14)
C2' O2' C7' 105.50(14)
C10' O3' C3' 117.95(14)
C17' O4' C4' 117.80(14)
C5' O5' C24' 106.22(14)
C6' O6' C24' 105.88(14)
O1' C1' C6' 112.60(15)
O1' C1' C2' 102.56(15)
C6' C1' C2' 109.36(14)
O1' C1' H1' 110.7
C6' C1' H1' 110.7
C2' C1' H1' 110.7
O2' C2' C3' 109.51(14)
O2' C2' C1' 101.27(14)
C3' C2' C1' 118.36(15)
O2' C2' H2' 109.1
C3' C2' H2' 109.1
C1' C2' H2' 109.1
O3' C3' C4' 105.24(13)
O3' C3' C2' 110.33(14)
C4' C3' C2' 115.21(15)
O3' C3' H3' 108.6
C4' C3' H3' 108.6
C2' C3' H3' 108.6
O4' C4' C5' 111.15(14)
O4' C4' C3' 106.27(14)
C5' C4' C3' 106.03(14)
O4' C4' H4' 111.1
C5' C4' H4' 111.1
C3' C4' H4' 111.1
O5' C5' C4' 115.30(15)
O5' C5' C6' 102.44(14)
C4' C5' C6' 108.75(15)
O5' C5' H5' 110.0
C4' C5' H5' 110.0
C6' C5' H5' 110.0
O6' C6' C5' 100.26(14)
O6' C6' C1' 115.66(15)
C5' C6' C1' 111.68(15)
O6' C6' H6' 109.6
C5' C6' H6' 109.6
C1' C6' H6' 109.6
O2' C7' O1' 105.17(15)
O2' C7' C9' 108.19(19)
O1' C7' C9' 109.9(2)
O2' C7' C8' 110.9(2)
O1' C7' C8' 109.21(19)
C9' C7' C8' 113.2(2)
C7' C8' H8'1 109.5
C7' C8' H8'2 109.5
H8'1 C8' H8'2 109.5
C7' C8' H8'3 109.5
H8'1 C8' H8'3 109.5
H8'2 C8' H8'3 109.5
C7' C9' H9'1 109.5
C7' C9' H9'2 109.5
H9'1 C9' H9'2 109.5
C7' C9' H9'3 109.5
H9'1 C9' H9'3 109.5
H9'2 C9' H9'3 109.5
O7' C10' O3' 123.43(18)
O7' C10' C11' 125.57(18)
O3' C10' C11' 111.00(16)
C16' C11' C12' 118.88(19)
C16' C11' C10' 122.38(16)
C12' C11' C10' 118.69(18)
C13' C12' C11' 119.8(2)
C13' C12' H12' 120.1
C11' C12' H12' 120.1
C14' C13' C12' 120.6(2)
C14' C13' H13' 119.7
C12' C13' H13' 119.7
C15' C14' C13' 120.3(2)
C15' C14' H14' 119.9
C13' C14' H14' 119.9
C14' C15' C16' 119.5(2)
C14' C15' H15' 120.2
C16' C15' H15' 120.2
C15' C16' C11' 120.88(18)
C15' C16' H16' 119.6
C11' C16' H16' 119.6
O8' C17' O4' 123.42(18)
O8' C17' C18' 124.49(18)
O4' C17' C18' 112.08(17)
C23' C18' C19' 119.2(2)
C23' C18' C17' 122.58(19)
C19' C18' C17' 118.2(2)
C18' C19' C20' 119.9(3)
C18' C19' H19' 120.0
C20' C19' H19' 120.0
C21' C20' C19' 120.4(3)
C21' C20' H20' 119.8
C19' C20' H20' 119.8
C20' C21' C22' 120.4(3)
C20' C21' H21' 119.8
C22' C21' H21' 119.8
C21' C22' C23' 120.0(3)
C21' C22' H22' 120.0
C23' C22' H22' 120.0
C18' C23' C22' 120.1(3)
C18' C23' H23' 120.0
C22' C23' H23' 120.0
O6' C24' O5' 105.85(15)
O6' C24' C26' 108.70(18)
O5' C24' C26' 109.77(19)
O6' C24' C25' 111.3(2)
O5' C24' C25' 107.57(19)
C26' C24' C25' 113.3(2)
C24' C25' H25D 109.5
C24' C25' H25E 109.5
H25D C25' H25E 109.5
C24' C25' H25F 109.5
H25D C25' H25F 109.5
H25E C25' H25F 109.5
C24' C26' H26D 109.5
C24' C26' H26E 109.5
H26D C26' H26E 109.5
C24' C26' H26F 109.5
H26D C26' H26F 109.5
H26E C26' H26F 109.5

loop_
_geom_bond_atom_site_label_1
_geom_bond_atom_site_label_2
_geom_bond_distance
O1 C1 1.419(2)
O1 C7 1.445(2)
O2 C2 1.422(2)
O2 C7 1.429(2)
O3 C10 1.338(2)
O3 C3 1.437(2)
O4 C17 1.344(2)
O4 C4 1.4480(19)
O5 C5 1.420(2)
O5 C24 1.451(2)
O6 C6 1.422(2)
O6 C24 1.440(2)
O7 C10 1.193(2)
O8 C17 1.201(2)
C1 C6 1.505(2)
C1 C2 1.532(2)
C1 H1 0.9800
C2 C3 1.529(2)
C2 H2 0.9800
C3 C4 1.527(2)
C3 H3 0.9800
C4 C5 1.499(2)
C4 H4 0.9800
C5 C6 1.505(2)
C5 H5 0.9800
C6 H6 0.9800
C7 C9 1.505(3)
C7 C8 1.514(3)
C8 H8A 0.9600
C8 H8B 0.9600
C8 H8C 0.9600
C9 H9A 0.9600
C9 H9B 0.9600
C9 H9C 0.9600
C10 C11 1.485(3)
C11 C12 1.381(3)
C11 C16 1.386(3)
C12 C13 1.389(4)
C12 H12 0.9300
C13 C14 1.367(4)
C13 H13 0.9300
C14 C15 1.367(4)
C14 H14 0.9300
C15 C16 1.379(3)
C15 H15 0.9300
C16 H16 0.9300
C17 C18 1.483(2)
C18 C23 1.378(2)
C18 C19 1.387(2)
C19 C20 1.378(3)
C19 H19 0.9300
C20 C21 1.368(3)
C20 H20 0.9300
C21 C22 1.371(3)
C21 H21 0.9300
C22 C23 1.386(3)
C22 H22 0.9300
C23 H23 0.9300
C24 C25 1.507(3)
C24 C26 1.507(3)
C25 H25A 0.9600
C25 H25B 0.9600
C25 H25C 0.9600
C26 H26A 0.9600
C26 H26B 0.9600
C26 H26C 0.9600
O1' C1' 1.421(2)
O1' C7' 1.442(3)
O2' C2' 1.421(2)
O2' C7' 1.423(2)
O3' C10' 1.340(2)
O3' C3' 1.442(2)
O4' C17' 1.340(2)
O4' C4' 1.446(2)
O5' C5' 1.413(2)
O5' C24' 1.451(3)
O6' C6' 1.430(2)
O6' C24' 1.442(3)
O7' C10' 1.203(2)
O8' C17' 1.200(2)
C1' C6' 1.509(3)
C1' C2' 1.542(3)
C1' H1' 0.9800
C2' C3' 1.526(2)
C2' H2' 0.9800
C3' C4' 1.519(2)
C3' H3' 0.9800
C4' C5' 1.497(2)
C4' H4' 0.9800
C5' C6' 1.503(2)
C5' H5' 0.9800
C6' H6' 0.9800
C7' C9' 1.507(3)
C7' C8' 1.516(3)
C8' H8'1 0.9600
C8' H8'2 0.9600
C8' H8'3 0.9600
C9' H9'1 0.9600
C9' H9'2 0.9600
C9' H9'3 0.9600
C10' C11' 1.484(3)
C11' C16' 1.384(3)
C11' C12' 1.388(3)
C12' C13' 1.374(3)
C12' H12' 0.9300
C13' C14' 1.372(4)
C13' H13' 0.9300
C14' C15' 1.370(3)
C14' H14' 0.9300
C15' C16' 1.377(3)
C15' H15' 0.9300
C16' H16' 0.9300
C17' C18' 1.481(3)
C18' C23' 1.374(3)
C18' C19' 1.375(3)
C19' C20' 1.381(4)
C19' H19' 0.9300
C20' C21' 1.345(5)
C20' H20' 0.9300
C21' C22' 1.365(5)
C21' H21' 0.9300
C22' C23' 1.378(4)
C22' H22' 0.9300
C23' H23' 0.9300
C24' C26' 1.506(3)
C24' C25' 1.507(3)
C25' H25D 0.9600
C25' H25E 0.9600
C25' H25F 0.9600
C26' H26D 0.9600
C26' H26E 0.9600
C26' H26F 0.9600

loop_
_geom_torsion_atom_site_label_1
_geom_torsion_atom_site_label_2
_geom_torsion_atom_site_label_3
_geom_torsion_atom_site_label_4
_geom_torsion
C7 O1 C1 C6 -97.30(18)
C7 O1 C1 C2 19.90(19)
C7 O2 C2 C3 163.52(15)
C7 O2 C2 C1 38.95(17)
O1 C1 C2 O2 -35.64(16)
C6 C1 C2 O2 84.50(16)
O1 C1 C2 C3 -156.03(15)
C6 C1 C2 C3 -35.9(2)
C10 O3 C3 C4 -145.34(15)
C10 O3 C3 C2 87.24(18)
O2 C2 C3 O3 38.63(19)
C1 C2 C3 O3 153.92(14)
O2 C2 C3 C4 -81.64(19)
C1 C2 C3 C4 33.7(2)
C17 O4 C4 C5 141.44(15)
C17 O4 C4 C3 -102.79(16)
O3 C3 C4 O4 72.41(15)
C2 C3 C4 O4 -164.32(14)
O3 C3 C4 C5 -169.07(13)
C2 C3 C4 C5 -45.8(2)
C24 O5 C5 C4 -147.89(16)
C24 O5 C5 C6 -31.25(19)
O4 C4 C5 O5 -70.08(19)
C3 C4 C5 O5 175.89(14)
O4 C4 C5 C6 176.62(14)
C3 C4 C5 C6 62.60(18)
C24 O6 C6 C5 -37.24(19)
C24 O6 C6 C1 -158.64(17)
O5 C5 C6 O6 42.23(17)
C4 C5 C6 O6 164.48(14)
O5 C5 C6 C1 165.91(15)
C4 C5 C6 C1 -71.84(19)
O1 C1 C6 O6 -76.2(2)
C2 C1 C6 O6 170.61(15)
O1 C1 C6 C5 168.37(14)
C2 C1 C6 C5 55.2(2)
C2 O2 C7 O1 -27.44(19)
C2 O2 C7 C9 -145.13(18)
C2 O2 C7 C8 89.86(19)
C1 O1 C7 O2 3.3(2)
C1 O1 C7 C9 119.28(19)
C1 O1 C7 C8 -116.01(18)
C3 O3 C10 O7 -2.3(3)
C3 O3 C10 C11 178.36(14)
O7 C10 C11 C12 -8.2(3)
O3 C10 C11 C12 171.01(18)
O7 C10 C11 C16 172.7(2)
O3 C10 C11 C16 -8.0(3)
C16 C11 C12 C13 0.6(3)
C10 C11 C12 C13 -178.4(2)
C11 C12 C13 C14 -1.0(4)
C12 C13 C14 C15 0.6(5)
C13 C14 C15 C16 0.1(4)
C14 C15 C16 C11 -0.4(4)
C12 C11 C16 C15 0.0(3)
C10 C11 C16 C15 179.1(2)
C4 O4 C17 O8 -16.9(2)
C4 O4 C17 C18 163.19(13)
O8 C17 C18 C23 172.82(18)
O4 C17 C18 C23 -7.3(2)
O8 C17 C18 C19 -6.3(3)
O4 C17 C18 C19 173.52(16)
C23 C18 C19 C20 2.5(3)
C17 C18 C19 C20 -178.35(17)
C18 C19 C20 C21 -1.3(3)
C19 C20 C21 C22 -0.8(3)
C20 C21 C22 C23 1.8(3)
C19 C18 C23 C22 -1.5(3)
C17 C18 C23 C22 179.39(17)
C21 C22 C23 C18 -0.7(3)
C6 O6 C24 O5 18.7(2)
C6 O6 C24 C25 -98.07(19)
C6 O6 C24 C26 137.05(18)
C5 O5 C24 O6 9.0(2)
C5 O5 C24 C25 128.05(19)
C5 O5 C24 C26 -108.0(2)
C7' O1' C1' C6' 102.67(18)
C7' O1' C1' C2' -14.76(19)
C7' O2' C2' C3' -166.44(16)
C7' O2' C2' C1' -40.68(18)
O1' C1' C2' O2' 33.64(17)
C6' C1' C2' O2' -86.07(17)
O1' C1' C2' C3' 153.28(15)
C6' C1' C2' C3' 33.6(2)
C10' O3' C3' C4' 156.74(15)
C10' O3' C3' C2' -78.39(19)
O2' C2' C3' O3' -39.27(19)
C1' C2' C3' O3' -154.54(15)
O2' C2' C3' C4' 79.70(18)
C1' C2' C3' C4' -35.6(2)
C17' O4' C4' C5' -126.40(16)
C17' O4' C4' C3' 118.67(16)
O3' C3' C4' O4' -69.89(16)
C2' C3' C4' O4' 168.35(13)
O3' C3' C4' C5' 171.75(13)
C2' C3' C4' C5' 50.00(19)
C24' O5' C5' C4' 150.93(17)
C24' O5' C5' C6' 32.99(19)
O4' C4' C5' O5' 63.5(2)
C3' C4' C5' O5' 178.57(15)
O4' C4' C5' C6' 177.85(14)
C3' C4' C5' C6' -67.08(18)
C24' O6' C6' C5' 37.72(18)
C24' O6' C6' C1' 157.95(16)
O5' C5' C6' O6' -43.59(17)
C4' C5' C6' O6' -166.08(14)
O5' C5' C6' C1' -166.66(15)
C4' C5' C6' C1' 70.85(19)
O1' C1' C6' O6' 82.8(2)
C2' C1' C6' O6' -163.85(15)
O1' C1' C6' C5' -163.36(15)
C2' C1' C6' C5' -50.0(2)
C2' O2' C7' O1' 32.5(2)
C2' O2' C7' C9' 149.86(19)
C2' O2' C7' C8' -85.4(2)
C1' O1' C7' O2' -9.6(2)
C1' O1' C7' C9' -125.86(19)
C1' O1' C7' C8' 109.40(19)
C3' O3' C10' O7' -2.2(3)
C3' O3' C10' C11' 177.76(14)
O7' C10' C11' C16' 172.4(2)
O3' C10' C11' C16' -7.6(3)
O7' C10' C11' C12' -5.1(3)
O3' C10' C11' C12' 174.93(17)
C16' C11' C12' C13' 1.1(3)
C10' C11' C12' C13' 178.7(2)
C11' C12' C13' C14' -0.8(4)
C12' C13' C14' C15' 0.1(4)
C13' C14' C15' C16' 0.4(4)
C14' C15' C16' C11' -0.1(3)
C12' C11' C16' C15' -0.6(3)
C10' C11' C16' C15' -178.09(18)
C4' O4' C17' O8' 8.2(3)
C4' O4' C17' C18' -171.38(15)
O8' C17' C18' C23' -167.5(2)
O4' C17' C18' C23' 12.0(3)
O8' C17' C18' C19' 9.6(3)
O4' C17' C18' C19' -170.8(2)
C23' C18' C19' C20' -0.4(4)
C17' C18' C19' C20' -177.6(3)
C18' C19' C20' C21' 1.1(5)
C19' C20' C21' C22' -1.3(6)
C20' C21' C22' C23' 0.8(6)
C19' C18' C23' C22' -0.1(4)
C17' C18' C23' C22' 177.0(3)
C21' C22' C23' C18' -0.1(5)
C6' O6' C24' O5' -18.6(2)
C6' O6' C24' C26' -136.45(18)
C6' O6' C24' C25' 98.0(2)
C5' O5' C24' O6' -10.0(2)
C5' O5' C24' C26' 107.16(19)
C5' O5' C24' C25' -129.1(2)
